data_4348822
loop_
_publ_author_name
'Falaise, Cl\'ement'
'Delille, Jason'
'Volkringer, Christophe'
'Vezin, Herv\'e'
'Rabu, Pierre'
'Loiseau, Thierry'

_publ_section_title
;
 Series of Hydrated Heterometallic Uranyl-Cobalt(II) Coordination Polymers
 with Aromatic Polycarboxylate Ligands: Formation of U&#x2550;O-Co Bonding
 upon Dehydration Process.
;
_journal_issue 20
_journal_name_full 'Inorganic chemistry'
_journal_page_first 10453
_journal_page_last 10466
_journal_paper_doi 10.1021/acs.inorgchem.6b01697
_journal_volume 55
_journal_year 2016
_chemical_formula_sum 'C12 Co O26 U2'
_chemical_formula_weight 1095.11
_space_group_IT_number 2
_space_group_name_Hall '-P 1'
_space_group_name_H-M_alt 'P -1'
_symmetry_cell_setting triclinic
_symmetry_space_group_name_H-M 'P -1'
_atom_sites_solution_primary direct
_atom_sites_solution_secondary difmap
_audit_creation_method SHELXL-97
_cell_angle_alpha 95.411(2)
_cell_angle_beta 90.800(2)
_cell_angle_gamma 108.870(2)
_cell_formula_units_Z 1
_cell_length_a 6.8850(3)
_cell_length_b 8.5229(4)
_cell_length_c 11.3840(5)
_cell_measurement_reflns_used 9974
_cell_measurement_temperature 293(2)
_cell_measurement_theta_max 30.495
_cell_measurement_theta_min 2.539
_cell_volume 628.59(5)
_computing_structure_refinement 'SHELXL-97 (Sheldrick, 2008)'
_diffrn_ambient_temperature 293(2)
_diffrn_measured_fraction_theta_full 0.997
_diffrn_measured_fraction_theta_max 0.997
_diffrn_measurement_device_type 'Bruker APEX-II CCD'
_diffrn_measurement_method '\f and \w scans'
_diffrn_radiation_monochromator graphite
_diffrn_radiation_source 'fine-focus sealed tube'
_diffrn_radiation_type MoK\a
_diffrn_radiation_wavelength 0.71073
_diffrn_reflns_av_R_equivalents 0.0261
_diffrn_reflns_av_sigmaI/netI 0.0225
_diffrn_reflns_limit_h_max 9
_diffrn_reflns_limit_h_min -9
_diffrn_reflns_limit_k_max 12
_diffrn_reflns_limit_k_min -12
_diffrn_reflns_limit_l_max 14
_diffrn_reflns_limit_l_min -16
_diffrn_reflns_number 16305
_diffrn_reflns_theta_full 30.51
_diffrn_reflns_theta_max 30.51
_diffrn_reflns_theta_min 1.80
_exptl_absorpt_coefficient_mu 13.617
_exptl_absorpt_correction_T_max 0.7461
_exptl_absorpt_correction_T_min 0.5851
_exptl_absorpt_correction_type empirical
_exptl_absorpt_process_details sadabs
_exptl_crystal_colour yellow
_exptl_crystal_density_diffrn 2.893
_exptl_crystal_density_method 'not measured'
_exptl_crystal_description block
_exptl_crystal_F_000 491
_exptl_crystal_size_max 0.131
_exptl_crystal_size_mid 0.087
_exptl_crystal_size_min 0.064
_refine_diff_density_max 1.668
_refine_diff_density_min -0.869
_refine_diff_density_rms 0.138
_refine_ls_extinction_method none
_refine_ls_goodness_of_fit_ref 1.010
_refine_ls_matrix_type full
_refine_ls_number_parameters 181
_refine_ls_number_reflns 3827
_refine_ls_number_restraints 0
_refine_ls_restrained_S_all 1.010
_refine_ls_R_factor_all 0.0201
_refine_ls_R_factor_gt 0.0174
_refine_ls_shift/su_max 0.001
_refine_ls_shift/su_mean 0.000
_refine_ls_structure_factor_coef Fsqd
_refine_ls_weighting_details 'calc w=1/[\s^2^(Fo^2^)+(0.0255P)^2^+0.7331P] where P=(Fo^2^+2Fc^2^)/3'
_refine_ls_weighting_scheme calc
_refine_ls_wR_factor_gt 0.0445
_refine_ls_wR_factor_ref 0.0457
_reflns_d_resolution_high 0.6999
_reflns_number_gt 3520
_reflns_number_total 3827
_reflns_threshold_expression >2\s(I)
_cod_data_source_file ic6b01697_si_005.cif
_cod_data_source_block essai
_cod_original_sg_symbol_H-M P-1
_cod_database_code 4348822
_shelx_title ' shelx'
_shelx_f_calc_maximum 206.88

loop_
_symmetry_equiv_pos_as_xyz
'x, y, z'
'-x, -y, -z'

loop_
_atom_site_label
_atom_site_type_symbol
_atom_site_fract_x
_atom_site_fract_y
_atom_site_fract_z
_atom_site_U_iso_or_equiv
_atom_site_adp_type
_atom_site_occupancy
_atom_site_symmetry_multiplicity
_atom_site_calc_flag
_atom_site_refinement_flags
U1 U 0.342966(14) 0.169883(11) 0.329208(8) 0.01169(4) Uani 1 1 d .
Co1 Co 0.0000 0.5000 0.0000 0.02204(12) Uani 1 2 d S
O6 O 0.9718(3) 0.0904(3) 0.3467(2) 0.0190(4) Uani 1 1 d .
OU1 O 0.3780(4) 0.2801(3) 0.4714(2) 0.0256(5) Uani 1 1 d .
OU2 O 0.3083(4) 0.0617(3) 0.1865(2) 0.0269(5) Uani 1 1 d .
OW1 O 0.6081(4) 0.4133(4) 0.2706(4) 0.0563(10) Uani 1 1 d .
O1 O 0.2409(4) -0.0836(3) 0.4105(2) 0.0210(4) Uani 1 1 d .
O5 O 0.6612(3) 0.1124(3) 0.3434(2) 0.0187(4) Uani 1 1 d .
OW4 O 0.7234(5) 0.7561(4) 0.2441(3) 0.0504(8) Uiso 1 1 d .
O4 O 0.2085(3) 0.3549(3) 0.22965(18) 0.0204(4) Uani 1 1 d .
OW2 O -0.2113(6) 0.6279(5) 0.0207(3) 0.0551(9) Uani 1 1 d .
O3 O -0.0247(3) 0.4687(3) 0.18059(18) 0.0199(4) Uani 1 1 d .
C2 C 0.8836(4) 0.3684(3) 0.5609(2) 0.0108(5) Uani 1 1 d .
O2 O 0.3292(4) -0.2634(3) 0.28419(19) 0.0230(5) Uani 1 1 d .
C3 C 0.9529(4) 0.5315(3) 0.6161(2) 0.0101(5) Uani 1 1 d .
OW3 O 0.2452(5) 0.7198(4) 0.0416(2) 0.0489(8) Uani 1 1 d .
C1 C 0.2404(4) -0.2291(3) 0.3712(2) 0.0128(5) Uani 1 1 d .
C6 C 0.8475(4) 0.1662(3) 0.3764(2) 0.0113(5) Uani 1 1 d .
C4 C 0.0838(4) 0.4312(3) 0.2548(2) 0.0119(5) Uani 1 1 d .
C5 C 0.9306(4) 0.3376(3) 0.4442(2) 0.0097(4) Uani 1 1 d .
OW5 O 0.1363(17) 0.9620(12) -0.0647(9) 0.082(3) Uiso 0.50 1 d P
OW6 O 0.2680(15) 0.9777(11) -0.0757(8) 0.073(2) Uiso 0.50 1 d P

loop_
_atom_site_aniso_label
_atom_site_aniso_U_11
_atom_site_aniso_U_22
_atom_site_aniso_U_33
_atom_site_aniso_U_23
_atom_site_aniso_U_13
_atom_site_aniso_U_12
U1 0.01034(5) 0.01082(5) 0.01470(5) 0.00333(4) 0.00125(3) 0.00398(4)
Co1 0.0352(3) 0.0262(3) 0.0098(2) 0.0029(2) 0.0017(2) 0.0168(3)
O6 0.0125(9) 0.0150(10) 0.0291(12) -0.0036(8) 0.0027(8) 0.0056(8)
OU1 0.0302(13) 0.0226(12) 0.0227(11) -0.0053(9) -0.0056(9) 0.0091(10)
OU2 0.0374(14) 0.0331(13) 0.0160(11) -0.0021(9) -0.0010(9) 0.0208(11)
OW1 0.0240(14) 0.0396(17) 0.114(3) 0.0485(19) 0.0238(16) 0.0106(12)
O1 0.0279(12) 0.0109(9) 0.0241(11) 0.0059(8) 0.0085(9) 0.0048(9)
O5 0.0107(9) 0.0139(10) 0.0300(12) -0.0004(8) -0.0026(8) 0.0027(8)
O4 0.0280(12) 0.0277(11) 0.0149(10) 0.0072(8) 0.0061(8) 0.0205(10)
OW2 0.085(3) 0.081(2) 0.0284(15) 0.0092(15) 0.0058(15) 0.066(2)
O3 0.0242(11) 0.0295(12) 0.0114(9) 0.0046(8) 0.0002(8) 0.0156(9)
C2 0.0123(12) 0.0093(11) 0.0110(11) 0.0012(9) 0.0009(9) 0.0035(9)
O2 0.0276(12) 0.0195(11) 0.0188(10) 0.0041(8) 0.0118(9) 0.0023(9)
C3 0.0095(11) 0.0116(11) 0.0091(11) 0.0025(9) 0.0013(8) 0.0031(9)
OW3 0.069(2) 0.0406(17) 0.0245(14) 0.0040(12) -0.0041(13) 0.0010(15)
C1 0.0125(12) 0.0123(12) 0.0123(12) 0.0045(9) 0.0006(9) 0.0013(10)
C6 0.0113(12) 0.0102(11) 0.0127(12) 0.0044(9) 0.0017(9) 0.0030(9)
C4 0.0144(12) 0.0100(11) 0.0101(11) 0.0030(9) 0.0008(9) 0.0016(9)
C5 0.0099(11) 0.0083(11) 0.0108(11) 0.0024(9) 0.0017(8) 0.0022(9)

loop_
_atom_type_symbol
_atom_type_description
_atom_type_scat_dispersion_real
_atom_type_scat_dispersion_imag
_atom_type_scat_source
C C 0.0033 0.0016 'International Tables Vol C Tables 4.2.6.8 and 6.1.1.4'
H H 0.0000 0.0000 'International Tables Vol C Tables 4.2.6.8 and 6.1.1.4'
O O 0.0106 0.0060 'International Tables Vol C Tables 4.2.6.8 and 6.1.1.4'
Co Co 0.3494 0.9721 'International Tables Vol C Tables 4.2.6.8 and 6.1.1.4'
U U -9.6767 9.6646 'International Tables Vol C Tables 4.2.6.8 and 6.1.1.4'

loop_
_geom_angle_atom_site_label_1
_geom_angle_atom_site_label_2
_geom_angle_atom_site_label_3
_geom_angle
_geom_angle_site_symmetry_1
_geom_angle_site_symmetry_3
OU2 U1 OU1 179.42(10) . .
OU2 U1 O1 89.76(10) . .
OU1 U1 O1 90.81(10) . .
OU2 U1 O5 86.34(10) . .
OU1 U1 O5 93.88(10) . .
O1 U1 O5 78.27(8) . .
OU2 U1 O4 82.31(9) . .
OU1 U1 O4 97.17(9) . .
O1 U1 O4 142.13(8) . .
O5 U1 O4 137.43(7) . .
OU2 U1 O6 90.61(10) . 1_455
OU1 U1 O6 89.45(10) . 1_455
O1 U1 O6 73.24(8) . 1_455
O5 U1 O6 151.36(7) . 1_455
O4 U1 O6 69.90(8) . 1_455
OU2 U1 OW1 93.50(14) . .
OU1 U1 OW1 86.05(13) . .
O1 U1 OW1 151.43(9) . .
O5 U1 OW1 73.63(8) . .
O4 U1 OW1 66.34(9) . .
O6 U1 OW1 135.01(9) 1_455 .
OW3 Co1 OW3 180.00(15) 2_565 .
OW3 Co1 OW2 88.67(16) 2_565 .
OW3 Co1 OW2 91.33(16) . .
OW3 Co1 OW2 91.33(16) 2_565 2_565
OW3 Co1 OW2 88.67(16) . 2_565
OW2 Co1 OW2 180.0 . 2_565
OW3 Co1 O3 90.49(10) 2_565 .
OW3 Co1 O3 89.51(10) . .
OW2 Co1 O3 87.23(10) . .
OW2 Co1 O3 92.77(10) 2_565 .
OW3 Co1 O3 89.51(10) 2_565 2_565
OW3 Co1 O3 90.49(10) . 2_565
OW2 Co1 O3 92.77(10) . 2_565
OW2 Co1 O3 87.23(10) 2_565 2_565
O3 Co1 O3 180.0 . 2_565
C6 O6 U1 135.32(18) . 1_655
C1 O1 U1 132.16(18) . .
C6 O5 U1 146.88(18) . .
C4 O4 U1 134.82(18) . .
C4 O3 Co1 133.49(19) . .
C5 C2 C3 119.4(2) . .
C5 C2 C1 121.3(2) . 2_656
C3 C2 C1 119.4(2) . 2_656
C2 C3 C5 120.6(2) . 2_766
C2 C3 C4 121.0(2) . 2_666
C5 C3 C4 118.3(2) 2_766 2_666
O2 C1 O1 126.0(3) . .
O2 C1 C2 118.7(2) . 2_656
O1 C1 C2 115.3(2) . 2_656
O6 C6 O5 122.7(3) . .
O6 C6 C5 118.6(2) . .
O5 C6 C5 118.4(2) . .
O3 C4 O4 124.5(3) . .
O3 C4 C3 116.8(2) . 2_666
O4 C4 C3 118.4(2) . 2_666
C2 C5 C3 120.0(2) . 2_766
C2 C5 C6 122.0(2) . .
C3 C5 C6 117.8(2) 2_766 .

loop_
_geom_bond_atom_site_label_1
_geom_bond_atom_site_label_2
_geom_bond_distance
_geom_bond_site_symmetry_2
U1 OU2 1.763(2) .
U1 OU1 1.766(2) .
U1 O1 2.330(2) .
U1 O5 2.402(2) .
U1 O4 2.425(2) .
U1 O6 2.439(2) 1_455
U1 OW1 2.434(3) .
Co1 OW3 2.085(3) 2_565
Co1 OW3 2.085(3) .
Co1 OW2 2.085(3) .
Co1 OW2 2.085(3) 2_565
Co1 O3 2.100(2) .
Co1 O3 2.100(2) 2_565
O6 C6 1.261(3) .
O6 U1 2.439(2) 1_655
O1 C1 1.277(3) .
O5 C6 1.253(3) .
O4 C4 1.255(3) .
O3 C4 1.250(3) .
C2 C5 1.392(4) .
C2 C3 1.397(4) .
C2 C1 1.507(4) 2_656
O2 C1 1.233(3) .
C3 C5 1.393(3) 2_766
C3 C4 1.517(4) 2_666
C1 C2 1.507(4) 2_656
C6 C5 1.514(4) .
C4 C3 1.517(4) 2_666
C5 C3 1.393(3) 2_766
OW5 OW6 0.886(11) .
